data_1562052
loop_
_publ_author_name
'Kamilya, Sujit'
'Ghosh, Subrata'
'Mehta, Sakshi'
'Mondal, Abhishake'

_publ_section_title
;
 Effect of Ligand Modulation on Metal-to-Metal Electron Transfer in a
 Series of [Fe2Co2] Molecular Square Complexes
;
_journal_name_full 'The Journal of Physical Chemistry A'
_journal_paper_doi 10.1021/acs.jpca.1c02032
_journal_year 2021
_chemical_formula_moiety 'C80 H84 B2 Co2 Fe2 N34 O4, 2(B F4), 2(C3 H7 N O)'
_chemical_formula_sum 'C86 H98 B4 Co2 F8 Fe2 N36 O6'
_chemical_formula_weight 2156.80
_space_group_crystal_system triclinic
_space_group_IT_number 2
_space_group_name_Hall '-P 1'
_space_group_name_H-M_alt 'P -1'
_atom_sites_solution_hydrogens geom
_atom_sites_solution_primary iterative
_audit_creation_date 2021-02-18
_audit_creation_method
;
Olex2 1.3
(compiled 2020.07.31 svn.rc2a77460 for OlexSys, GUI svn.r6145)
;
_cell_angle_alpha 75.871(4)
_cell_angle_beta 80.200(4)
_cell_angle_gamma 84.287(4)
_cell_formula_units_Z 1
_cell_length_a 13.4760(8)
_cell_length_b 13.4982(8)
_cell_length_c 17.3464(11)
_cell_measurement_reflns_used 4826
_cell_measurement_temperature 280(2)
_cell_measurement_theta_max 24.50
_cell_measurement_theta_min 2.32
_cell_volume 3009.7(3)
_computing_cell_refinement 'Bruker SAINT'
_computing_data_collection 'Bruker APEX2'
_computing_data_reduction 'Bruker SAINT'
_computing_molecular_graphics 'Olex2 1.3 (Dolomanov et al., 2009)'
_computing_publication_material 'Olex2 1.3 (Dolomanov et al., 2009)'
_computing_structure_refinement 'SHELXL 2018/3 (Sheldrick, 2015)'
_computing_structure_solution 'olex2.solve 1.3 (Bourhis et al., 2015)'
_diffrn_ambient_temperature 280(2)
_diffrn_measured_fraction_theta_full 0.995
_diffrn_measured_fraction_theta_max 0.954
_diffrn_measurement_device_type 'Bruker APEX-II CCD'
_diffrn_measurement_method '\f and \w scans'
_diffrn_radiation_type MoK\a
_diffrn_radiation_wavelength 0.71073
_diffrn_reflns_av_R_equivalents 0.1100
_diffrn_reflns_av_unetI/netI 0.2009
_diffrn_reflns_Laue_measured_fraction_full 0.995
_diffrn_reflns_Laue_measured_fraction_max 0.954
_diffrn_reflns_limit_h_max 19
_diffrn_reflns_limit_h_min -18
_diffrn_reflns_limit_k_max 19
_diffrn_reflns_limit_k_min -18
_diffrn_reflns_limit_l_max 24
_diffrn_reflns_limit_l_min -24
_diffrn_reflns_number 73854
_diffrn_reflns_point_group_measured_fraction_full 0.995
_diffrn_reflns_point_group_measured_fraction_max 0.954
_diffrn_reflns_theta_full 25.242
_diffrn_reflns_theta_max 30.491
_diffrn_reflns_theta_min 1.536
_diffrn_source 'sealed tube'
_exptl_absorpt_coefficient_mu 0.578
_exptl_absorpt_correction_T_max 0.784
_exptl_absorpt_correction_T_min 0.682
_exptl_absorpt_correction_type multi-scan
_exptl_absorpt_process_details SADABS
_exptl_crystal_colour red
_exptl_crystal_density_diffrn 1.190
_exptl_crystal_description parallelepiped
_exptl_crystal_F_000 1112
_exptl_crystal_size_max 0.47
_exptl_crystal_size_mid 0.29
_exptl_crystal_size_min 0.18
_refine_diff_density_max 0.592
_refine_diff_density_min -0.350
_refine_diff_density_rms 0.065
_refine_ls_extinction_coef 0.0028(7)
_refine_ls_extinction_expression Fc^*^=kFc[1+0.001xFc^2^\l^3^/sin(2\q)]^-1/4^
_refine_ls_extinction_method 'SHELXL-2018/3 (Sheldrick 2018)'
_refine_ls_goodness_of_fit_ref 0.918
_refine_ls_hydrogen_treatment constr
_refine_ls_matrix_type full
_refine_ls_number_parameters 657
_refine_ls_number_reflns 17503
_refine_ls_number_restraints 0
_refine_ls_restrained_S_all 0.918
_refine_ls_R_factor_all 0.2303
_refine_ls_R_factor_gt 0.0765
_refine_ls_shift/su_max 2.186
_refine_ls_shift/su_mean 0.004
_refine_ls_structure_factor_coef Fsqd
_refine_ls_weighting_details 'w=1/[\s^2^(Fo^2^)+(0.1065P)^2^] where P=(Fo^2^+2Fc^2^)/3'
_refine_ls_weighting_scheme calc
_refine_ls_wR_factor_gt 0.1821
_refine_ls_wR_factor_ref 0.2447
_reflns_Friedel_coverage 0.000
_reflns_number_gt 5591
_reflns_number_total 17503
_reflns_threshold_expression 'I > 2\s(I)'
_cod_data_source_file jp1c02032_si_008.cif
_cod_data_source_block Complex3_280K
_cod_database_code 1562052
_shelx_shelxl_version_number 2018/3
_shelx_space_group_comment
;
The symmetry employed for this shelxl refinement is uniquely defined
by the following loop, which should always be used as a source of
symmetry information in preference to the above space-group names.
They are only intended as comments.
;
_olex2_refinement_description
;
1. Fixed Uiso
 At 1.2 times of:
  All B(H) groups, All C(H) groups, All C(H,H) groups
 At 1.5 times of:
  All C(H,H,H) groups
2.a Ternary CH refined with riding coordinates:
 B1(H1)
2.b Me refined with riding coordinates:
 C12(H12A,H12B,H12C)
2.c Aromatic/amide H refined with riding coordinates:
 C24(H24), C30(H30), C25(H25), C26(H26), C37(H37), C39(H39), C28(H28),
 C15(H15), C5(H5), C19(H19), C35(H35), C31(H31), C20(H20), C36(H36), C10(H10),
 C43(H43)
2.d X=CH2 refined with riding coordinates:
 C40(H40A,H40B), C38(H38A,H38B), C29(H29A,H29B), C27(H27A,H27B)
2.e Idealised Me refined as rotating group:
 C13(H13A,H13B,H13C), C18(H18A,H18B,H18C), C8(H8A,H8B,H8C), C17(H17A,H17B,
 H17C), C7(H7A,H7B,H7C), C42(H42A,H42B,H42C), C41(H41A,H41B,H41C)
;
_smtbx_masks_void_probe_radius 1.2
_smtbx_masks_void_truncation_radius 1.2
_olex2_submission_special_instructions 'No special instructions were received'

loop_
_space_group_symop_operation_xyz
'x, y, z'
'-x, -y, -z'

loop_
_atom_site_label
_atom_site_type_symbol
_atom_site_fract_x
_atom_site_fract_y
_atom_site_fract_z
_atom_site_U_iso_or_equiv
_atom_site_adp_type
_atom_site_occupancy
_atom_site_site_symmetry_order
_atom_site_calc_flag
_atom_site_refinement_flags_posn
_atom_site_refinement_flags_adp
_atom_site_refinement_flags_occupancy
_atom_site_disorder_assembly
_atom_site_disorder_group
Co1 Co 0.29713(4) 0.69888(5) 0.49453(4) 0.0551(2) Uani 1 1 d . . . . .
Fe1 Fe 0.61350(4) 0.61209(5) 0.62922(4) 0.0514(2) Uani 1 1 d . . . . .
N8 N 0.5693(3) 0.7255(3) 0.6864(2) 0.0574(10) Uani 1 1 d . . . . .
O1 O 0.2175(3) 0.7263(4) 0.2415(3) 0.1062(14) Uani 1 1 d . . . . .
O2 O 0.2917(4) 0.7418(3) 0.7511(3) 0.1113(14) Uani 1 1 d . . . . .
N2 N 0.7459(3) 0.7500(3) 0.4905(3) 0.0741(12) Uani 1 1 d . . . . .
C40 C -0.0885(5) 0.7590(6) 0.2927(5) 0.121(2) Uani 1 1 d . . . . .
H40A H -0.132282 0.742737 0.340943 0.145 Uiso 1 1 calc R U . . .
H40B H -0.113035 0.770782 0.244075 0.145 Uiso 1 1 calc R U . . .
F1 F 0.7583(19) 0.7765(15) 0.1489(13) 0.522(18) Uani 1 1 d . . . . .
C38 C 0.4566(7) 0.8682(8) 0.1015(5) 0.175(4) Uani 1 1 d . . . . .
H38A H 0.521226 0.876473 0.110154 0.210 Uiso 1 1 calc R U . . .
H38B H 0.442177 0.880601 0.049294 0.210 Uiso 1 1 calc R U . . .
C29 C 0.1487(7) 0.4904(7) 0.8802(5) 0.166(4) Uani 1 1 d . . . . .
H29A H 0.143210 0.428204 0.867690 0.199 Uiso 1 1 calc R U . . .
H29B H 0.136516 0.495563 0.933529 0.199 Uiso 1 1 calc R U . . .
N6 N 0.5241(3) 0.5192(3) 0.7118(2) 0.0582(10) Uani 1 1 d . . . . .
N4 N 0.7252(3) 0.5702(3) 0.6956(2) 0.0602(10) Uani 1 1 d . . . . .
N3 N 0.6805(3) 0.4365(3) 0.5445(2) 0.0560(10) Uani 1 1 d . . . . .
N16 N 0.1610(3) 0.7329(3) 0.4457(3) 0.0631(11) Uani 1 1 d . . . . .
N1 N 0.4377(3) 0.6767(3) 0.5341(2) 0.0590(10) Uani 1 1 d . . . . .
N12 N 0.2278(3) 0.6194(3) 0.6108(3) 0.0618(10) Uani 1 1 d . . . . .
N10 N 0.2661(3) 0.8285(3) 0.5454(3) 0.0627(10) Uani 1 1 d . . . . .
N14 N 0.3615(3) 0.7804(3) 0.3766(2) 0.0598(10) Uani 1 1 d . . . . .
N11 N 0.2585(3) 0.9266(4) 0.6310(3) 0.0768(13) Uani 1 1 d . . . . .
N13 N 0.1926(3) 0.5672(4) 0.7428(3) 0.0788(13) Uani 1 1 d . . . . .
N17 N 0.0497(3) 0.7488(3) 0.3641(3) 0.0717(12) Uani 1 1 d . . . . .
N15 N 0.3987(3) 0.8184(4) 0.2434(3) 0.0782(13) Uani 1 1 d . . . . .
N9 N 0.5648(3) 0.7023(3) 0.7680(3) 0.0680(11) Uani 1 1 d . . . . .
C34 C 0.1492(4) 0.7431(4) 0.3698(3) 0.0621(13) Uani 1 1 d . . . . .
C23 C 0.2295(4) 0.6433(4) 0.6797(4) 0.0668(14) Uani 1 1 d . . . . .
C32 C 0.3271(4) 0.7800(4) 0.3095(3) 0.0647(13) Uani 1 1 d . . . . .
C33 C 0.2310(4) 0.7469(4) 0.3025(3) 0.0682(14) Uani 1 1 d . . . . .
C24 C 0.1908(4) 0.5247(4) 0.6305(4) 0.0744(15) Uani 1 1 d . . . . .
H24 H 0.182992 0.487146 0.593695 0.089 Uiso 1 1 calc R U . . .
C30 C 0.4562(4) 0.8180(4) 0.3542(3) 0.0665(13) Uani 1 1 d . . . . .
H30 H 0.498137 0.825692 0.389514 0.080 Uiso 1 1 calc R U . . .
C21 C 0.2643(4) 0.8287(4) 0.6214(4) 0.0662(14) Uani 1 1 d . . . . .
C9 C 0.4583(3) 0.4507(4) 0.7110(3) 0.0613(13) Uani 1 1 d . . . . .
N7 N 0.5255(3) 0.5199(3) 0.7908(3) 0.0712(12) Uani 1 1 d . . . . .
C3 C 0.6556(3) 0.5039(4) 0.5744(3) 0.0525(11) Uani 1 1 d . . . . .
C12 C 0.4353(4) 0.4269(4) 0.6372(3) 0.0678(14) Uani 1 1 d . . . . .
H12A H 0.386322 0.375876 0.651616 0.102 Uiso 1 1 calc R U . . .
H12B H 0.408668 0.487829 0.603681 0.102 Uiso 1 1 calc R U . . .
H12C H 0.495834 0.401515 0.608433 0.102 Uiso 1 1 calc R U . . .
C2 C 0.6977(3) 0.6991(4) 0.5428(3) 0.0587(12) Uani 1 1 d . . . . .
C4 C 0.8242(4) 0.5400(4) 0.6817(4) 0.0705(14) Uani 1 1 d . . . . .
C14 C 0.5405(3) 0.8255(4) 0.6651(3) 0.0663(14) Uani 1 1 d . . . . .
C1 C 0.5058(3) 0.6518(3) 0.5680(3) 0.0504(11) Uani 1 1 d . . . . .
N5 N 0.7019(3) 0.5671(3) 0.7755(3) 0.0725(12) Uani 1 1 d . . . . .
C25 C 0.1670(4) 0.4932(5) 0.7110(4) 0.0855(17) Uani 1 1 d . . . . .
H25 H 0.138417 0.432361 0.739226 0.103 Uiso 1 1 calc R U . . .
C26 C 0.2556(5) 0.9622(6) 0.7002(4) 0.099(2) Uani 1 1 d . . . . .
H26 H 0.242402 0.915531 0.749387 0.119 Uiso 1 1 calc R U . . .
C37 C 0.3883(6) 0.8401(7) 0.1608(4) 0.137(3) Uani 1 1 d . . . . .
H37 H 0.324942 0.832889 0.149005 0.165 Uiso 1 1 calc R U . . .
C39 C 0.0044(5) 0.7652(5) 0.2932(4) 0.099(2) Uani 1 1 d . . . . .
H39 H 0.046034 0.781704 0.243858 0.118 Uiso 1 1 calc R U . . .
C27 C 0.2698(6) 1.0548(6) 0.7016(5) 0.132(3) Uani 1 1 d . . . . .
H27A H 0.283241 1.103784 0.653698 0.158 Uiso 1 1 calc R U . . .
H27B H 0.266611 1.072610 0.750539 0.158 Uiso 1 1 calc R U . . .
F4 F 0.8376(6) 0.8805(8) 0.0907(5) 0.285(4) Uani 1 1 d . . . . .
C28 C 0.1729(6) 0.5680(6) 0.8247(4) 0.131(3) Uani 1 1 d . . . . .
H28 H 0.177814 0.629179 0.839038 0.157 Uiso 1 1 calc R U . . .
C15 C 0.5186(5) 0.8637(5) 0.7316(4) 0.0884(18) Uani 1 1 d . . . . .
H15 H 0.497796 0.931100 0.732931 0.106 Uiso 1 1 calc R U . . .
C5 C 0.8602(5) 0.5215(5) 0.7544(4) 0.097(2) Uani 1 1 d . . . . .
H5 H 0.926365 0.501160 0.762338 0.116 Uiso 1 1 calc R U . . .
C6 C 0.7840(6) 0.5376(5) 0.8113(4) 0.104(2) Uani 1 1 d . . . . .
B1 B 0.5918(5) 0.5935(5) 0.8090(4) 0.0767(18) Uani 1 1 d . . . . .
H1 H 0.584668 0.586630 0.867241 0.092 Uiso 1 1 calc R U . . .
C13 C 0.4464(7) 0.4337(6) 0.9279(4) 0.151(3) Uani 1 1 d . . . . .
H13A H 0.400442 0.380496 0.950698 0.226 Uiso 1 1 calc R U . . .
H13B H 0.418944 0.495446 0.943547 0.226 Uiso 1 1 calc R U . . .
H13C H 0.509874 0.413265 0.946926 0.226 Uiso 1 1 calc R U . . .
C11 C 0.4619(5) 0.4519(5) 0.8383(4) 0.0932(19) Uani 1 1 d . . . . .
C18 C 0.5192(7) 0.7850(6) 0.8836(4) 0.144(3) Uani 1 1 d . . . . .
H18A H 0.583253 0.768739 0.902303 0.216 Uiso 1 1 calc R U . . .
H18B H 0.473127 0.734128 0.912922 0.216 Uiso 1 1 calc R U . . .
H18C H 0.492760 0.850911 0.891974 0.216 Uiso 1 1 calc R U . . .
C8 C 0.7854(7) 0.5260(8) 0.8986(4) 0.171(4) Uani 1 1 d . . . . .
H8A H 0.768172 0.591085 0.912169 0.256 Uiso 1 1 calc R U . . .
H8B H 0.851669 0.501679 0.910803 0.256 Uiso 1 1 calc R U . . .
H8C H 0.737391 0.477899 0.929203 0.256 Uiso 1 1 calc R U . . .
C17 C 0.5323(4) 0.8824(4) 0.5802(3) 0.0765(15) Uani 1 1 d . . . . .
H17A H 0.463049 0.888467 0.572079 0.115 Uiso 1 1 calc R U . . .
H17B H 0.572002 0.845731 0.543493 0.115 Uiso 1 1 calc R U . . .
H17C H 0.556685 0.949468 0.570685 0.115 Uiso 1 1 calc R U . . .
C19 C 0.2621(4) 0.9267(4) 0.5036(4) 0.0803(16) Uani 1 1 d . . . . .
H19 H 0.263347 0.948484 0.448269 0.096 Uiso 1 1 calc R U . . .
C35 C 0.0667(4) 0.7340(4) 0.4883(3) 0.0737(15) Uani 1 1 d . . . . .
H35 H 0.051610 0.728613 0.543495 0.088 Uiso 1 1 calc R U . . .
C31 C 0.4785(4) 0.8416(4) 0.2743(4) 0.0803(16) Uani 1 1 d . . . . .
H31 H 0.537713 0.869068 0.244602 0.096 Uiso 1 1 calc R U . . .
C20 C 0.2557(4) 0.9887(4) 0.5557(4) 0.0837(17) Uani 1 1 d . . . . .
H20 H 0.250515 1.059880 0.542754 0.100 Uiso 1 1 calc R U . . .
C36 C -0.0017(4) 0.7440(4) 0.4380(4) 0.0837(17) Uani 1 1 d . . . . .
H36 H -0.071535 0.747105 0.451967 0.100 Uiso 1 1 calc R U . . .
C7 C 0.8803(4) 0.5312(4) 0.6014(4) 0.0840(17) Uani 1 1 d . . . . .
H7A H 0.947373 0.502266 0.607210 0.126 Uiso 1 1 calc R U . . .
H7B H 0.883617 0.597875 0.565739 0.126 Uiso 1 1 calc R U . . .
H7C H 0.845895 0.487803 0.579667 0.126 Uiso 1 1 calc R U . . .
C16 C 0.5323(5) 0.7869(5) 0.7956(4) 0.0860(17) Uani 1 1 d . . . . .
C10 C 0.4204(4) 0.4068(5) 0.7895(4) 0.0903(18) Uani 1 1 d . . . . .
H10 H 0.374817 0.355616 0.806366 0.108 Uiso 1 1 calc R U . . .
C22 C 0.2648(4) 0.7375(5) 0.6884(4) 0.0798(16) Uani 1 1 d . . . . .
F2 F 0.6903(9) 0.9103(13) 0.1094(11) 0.392(7) Uani 1 1 d . . . . .
F3 F 0.7264(8) 0.7911(10) 0.0504(5) 0.321(5) Uani 1 1 d . . . . .
O3 O 0.0558(5) 0.7895(6) 0.7214(5) 0.234(4) Uani 1 1 d . . . . .
N18 N -0.1296(15) 0.8898(14) 0.6670(8) 0.367(13) Uani 1 1 d . . . . .
C43 C -0.0435(15) 0.7892(17) 0.7049(14) 0.366(16) Uani 1 1 d . . . . .
H43 H -0.067989 0.724386 0.716074 0.440 Uiso 1 1 calc R U . . .
C42 C -0.0454(8) 0.9436(8) 0.6041(7) 0.210(5) Uani 1 1 d . . . . .
H42A H -0.054641 0.938669 0.551550 0.316 Uiso 1 1 calc R U . . .
H42B H 0.018904 0.911308 0.615669 0.316 Uiso 1 1 calc R U . . .
H42C H -0.047768 1.014325 0.605869 0.316 Uiso 1 1 calc R U . . .
C41 C -0.1839(9) 0.8256(10) 0.6632(8) 0.242(6) Uani 1 1 d . . . . .
H41A H -0.168580 0.762433 0.700037 0.364 Uiso 1 1 calc R U . . .
H41B H -0.173142 0.815344 0.609485 0.364 Uiso 1 1 calc R U . . .
H41C H -0.253088 0.848004 0.677079 0.364 Uiso 1 1 calc R U . . .
B2 B 0.745(2) 0.829(3) 0.129(4) 0.42(4) Uani 1 1 d . . . . .

loop_
_atom_site_aniso_label
_atom_site_aniso_U_11
_atom_site_aniso_U_22
_atom_site_aniso_U_33
_atom_site_aniso_U_23
_atom_site_aniso_U_13
_atom_site_aniso_U_12
Co1 0.0423(4) 0.0549(4) 0.0653(5) -0.0120(3) -0.0061(3) 0.0026(3)
Fe1 0.0442(4) 0.0524(4) 0.0565(4) -0.0103(3) -0.0079(3) -0.0023(3)
N8 0.057(2) 0.051(3) 0.064(3) -0.015(2) -0.008(2) 0.0017(18)
O1 0.085(3) 0.151(4) 0.093(3) -0.048(3) -0.009(2) -0.017(3)
O2 0.138(4) 0.108(3) 0.096(3) -0.025(3) -0.036(3) -0.012(3)
N2 0.056(3) 0.074(3) 0.079(3) -0.004(2) 0.007(2) -0.005(2)
C40 0.071(4) 0.157(7) 0.151(7) -0.058(5) -0.041(4) 0.016(4)
F1 0.73(4) 0.41(2) 0.50(2) 0.062(18) -0.31(2) -0.40(3)
C38 0.145(8) 0.297(13) 0.067(5) -0.004(6) 0.005(5) -0.063(8)
C29 0.255(11) 0.141(8) 0.083(6) -0.006(5) 0.007(6) -0.030(7)
N6 0.053(2) 0.063(3) 0.055(3) -0.0084(19) -0.0044(19) -0.0047(19)
N4 0.054(3) 0.059(3) 0.070(3) -0.013(2) -0.020(2) -0.0013(19)
N3 0.046(2) 0.056(3) 0.066(3) -0.019(2) -0.0077(19) 0.0050(18)
N16 0.045(2) 0.067(3) 0.070(3) -0.006(2) -0.004(2) -0.0031(19)
N1 0.052(2) 0.062(3) 0.061(3) -0.0078(19) -0.012(2) -0.0029(19)
N12 0.043(2) 0.063(3) 0.073(3) -0.009(2) -0.002(2) -0.0049(19)
N10 0.059(3) 0.051(3) 0.073(3) -0.013(2) -0.001(2) 0.0029(19)
N14 0.047(2) 0.061(3) 0.068(3) -0.011(2) -0.003(2) -0.0050(19)
N11 0.069(3) 0.062(3) 0.098(4) -0.027(3) -0.001(3) 0.002(2)
N13 0.094(3) 0.076(3) 0.056(3) -0.009(3) 0.007(3) 0.000(3)
N17 0.044(2) 0.083(3) 0.082(3) -0.007(2) -0.015(2) 0.005(2)
N15 0.059(3) 0.097(4) 0.070(3) -0.009(3) -0.003(3) -0.002(2)
N9 0.081(3) 0.065(3) 0.061(3) -0.020(2) -0.011(2) -0.002(2)
C34 0.046(3) 0.073(3) 0.066(4) -0.011(3) -0.009(3) -0.010(2)
C23 0.057(3) 0.054(3) 0.084(4) -0.012(3) -0.006(3) 0.003(2)
C32 0.050(3) 0.074(4) 0.063(4) -0.010(3) -0.002(3) 0.002(2)
C33 0.058(3) 0.080(4) 0.069(4) -0.022(3) -0.014(3) 0.001(3)
C24 0.060(3) 0.065(4) 0.093(5) -0.013(3) -0.004(3) -0.008(3)
C30 0.050(3) 0.070(3) 0.076(4) -0.013(3) -0.005(3) -0.009(2)
C21 0.061(3) 0.053(3) 0.084(4) -0.023(3) -0.004(3) 0.002(2)
C9 0.048(3) 0.048(3) 0.081(4) -0.007(3) -0.007(3) 0.000(2)
N7 0.080(3) 0.072(3) 0.059(3) -0.008(2) -0.006(2) -0.018(2)
C3 0.036(2) 0.064(3) 0.057(3) -0.008(2) -0.009(2) -0.008(2)
C12 0.055(3) 0.061(3) 0.089(4) -0.021(3) -0.009(3) -0.007(2)
C2 0.045(3) 0.054(3) 0.074(4) -0.012(3) -0.009(3) 0.000(2)
C4 0.057(3) 0.062(3) 0.094(4) -0.013(3) -0.024(3) -0.001(3)
C14 0.051(3) 0.062(4) 0.087(4) -0.020(3) -0.011(3) -0.004(2)
C1 0.043(3) 0.052(3) 0.054(3) -0.010(2) -0.003(2) -0.005(2)
N5 0.080(3) 0.077(3) 0.066(3) -0.010(2) -0.035(3) 0.000(2)
C25 0.075(4) 0.077(4) 0.092(5) -0.008(4) 0.010(3) -0.014(3)
C26 0.101(5) 0.101(5) 0.109(5) -0.048(4) -0.017(4) -0.003(4)
C37 0.104(6) 0.230(10) 0.075(5) -0.022(6) -0.006(5) -0.043(6)
C39 0.065(4) 0.129(6) 0.098(5) -0.009(4) -0.028(4) -0.001(4)
C27 0.153(7) 0.122(7) 0.147(7) -0.075(5) -0.043(5) 0.014(5)
F4 0.156(6) 0.410(13) 0.264(8) -0.022(8) 0.008(5) -0.111(7)
C28 0.199(8) 0.101(6) 0.077(5) -0.008(4) 0.008(5) -0.017(5)
C15 0.103(5) 0.068(4) 0.100(5) -0.037(4) -0.012(4) 0.005(3)
C5 0.072(4) 0.113(5) 0.108(5) -0.016(4) -0.051(4) 0.017(4)
C6 0.102(5) 0.114(5) 0.100(6) -0.016(4) -0.048(5) 0.004(4)
B1 0.084(5) 0.094(5) 0.050(4) -0.015(3) -0.006(3) -0.006(4)
C13 0.198(9) 0.173(8) 0.065(5) 0.007(5) 0.017(5) -0.087(7)
C11 0.111(5) 0.090(5) 0.067(4) -0.004(3) 0.009(4) -0.027(4)
C18 0.209(9) 0.129(7) 0.103(6) -0.062(5) -0.014(6) 0.017(6)
C8 0.174(8) 0.254(11) 0.100(6) -0.054(6) -0.081(6) 0.044(8)
C17 0.067(3) 0.059(3) 0.097(4) -0.013(3) -0.001(3) -0.002(3)
C19 0.070(4) 0.068(4) 0.094(4) -0.012(3) -0.002(3) 0.006(3)
C35 0.052(3) 0.093(4) 0.066(4) -0.008(3) 0.001(3) 0.004(3)
C31 0.052(3) 0.089(4) 0.091(5) -0.011(3) 0.004(3) -0.010(3)
C20 0.082(4) 0.049(3) 0.113(5) -0.020(4) 0.002(4) 0.001(3)
C36 0.044(3) 0.093(4) 0.100(5) 0.007(3) -0.018(3) -0.001(3)
C7 0.045(3) 0.092(4) 0.109(5) -0.011(3) -0.013(3) -0.006(3)
C16 0.108(5) 0.081(4) 0.073(4) -0.035(4) -0.006(3) 0.002(4)
C10 0.087(4) 0.089(4) 0.082(4) 0.002(3) 0.010(3) -0.037(3)
C22 0.074(4) 0.093(5) 0.070(4) -0.018(4) -0.010(3) 0.004(3)
F2 0.197(10) 0.47(2) 0.56(2) -0.192(19) -0.096(12) -0.031(12)
F3 0.314(10) 0.501(17) 0.204(7) -0.171(9) -0.017(7) -0.104(11)
O3 0.117(5) 0.186(7) 0.317(10) 0.044(6) 0.027(6) 0.020(5)
N18 0.47(3) 0.41(2) 0.222(12) 0.120(13) -0.174(15) -0.34(2)
C43 0.29(2) 0.39(3) 0.48(3) -0.35(3) 0.22(2) -0.21(2)
C42 0.194(11) 0.179(10) 0.220(12) 0.019(9) -0.003(9) -0.039(8)
C41 0.208(12) 0.230(13) 0.340(18) -0.082(12) -0.112(11) -0.095(10)
B2 0.16(2) 0.34(4) 0.92(10) -0.40(5) -0.27(4) 0.10(2)

loop_
_atom_type_symbol
_atom_type_description
_atom_type_scat_dispersion_real
_atom_type_scat_dispersion_imag
_atom_type_scat_source
C C 0.0033 0.0016 'International Tables Vol C Tables 4.2.6.8 and 6.1.1.4'
H H 0.0000 0.0000 'International Tables Vol C Tables 4.2.6.8 and 6.1.1.4'
B B 0.0013 0.0007 'International Tables Vol C Tables 4.2.6.8 and 6.1.1.4'
Co Co 0.3494 0.9721 'International Tables Vol C Tables 4.2.6.8 and 6.1.1.4'
F F 0.0171 0.0103 'International Tables Vol C Tables 4.2.6.8 and 6.1.1.4'
Fe Fe 0.3463 0.8444 'International Tables Vol C Tables 4.2.6.8 and 6.1.1.4'
N N 0.0061 0.0033 'International Tables Vol C Tables 4.2.6.8 and 6.1.1.4'
O O 0.0106 0.0060 'International Tables Vol C Tables 4.2.6.8 and 6.1.1.4'

loop_
_geom_angle_atom_site_label_1
_geom_angle_atom_site_label_2
_geom_angle_atom_site_label_3
_geom_angle
_geom_angle_site_symmetry_1
_geom_angle_site_symmetry_3
_geom_angle_publ_flag
N3 Co1 N16 90.01(15) 2_666 . ?
N3 Co1 N1 91.83(14) 2_666 . ?
N3 Co1 N12 90.79(16) 2_666 . ?
N3 Co1 N10 174.17(16) 2_666 . ?
N3 Co1 N14 89.51(15) 2_666 . ?
N16 Co1 N12 94.84(15) . . ?
N16 Co1 N10 89.94(16) . . ?
N16 Co1 N14 83.14(15) . . ?
N1 Co1 N16 174.51(15) . . ?
N1 Co1 N12 90.31(14) . . ?
N1 Co1 N10 88.75(15) . . ?
N1 Co1 N14 91.70(15) . . ?
N12 Co1 N14 177.96(14) . . ?
N10 Co1 N12 83.41(17) . . ?
N10 Co1 N14 96.27(16) . . ?
N6 Fe1 N8 90.10(16) . . ?
N6 Fe1 N4 89.93(16) . . ?
N4 Fe1 N8 88.96(16) . . ?
C3 Fe1 N8 179.89(19) . . ?
C3 Fe1 N6 89.94(17) . . ?
C3 Fe1 N4 91.15(17) . . ?
C3 Fe1 C2 87.07(19) . . ?
C2 Fe1 N8 92.88(18) . . ?
C2 Fe1 N6 175.91(19) . . ?
C2 Fe1 N4 92.91(18) . . ?
C1 Fe1 N8 90.38(17) . . ?
C1 Fe1 N6 89.25(17) . . ?
C1 Fe1 N4 178.95(18) . . ?
C1 Fe1 C3 89.52(18) . . ?
C1 Fe1 C2 87.94(18) . . ?
N9 N8 Fe1 117.6(3) . . ?
C14 N8 Fe1 136.3(4) . . ?
C14 N8 N9 106.2(4) . . ?
H40A C40 H40B 120.0 . . ?
C39 C40 H40A 120.0 . . ?
C39 C40 H40B 120.0 . . ?
H38A C38 H38B 120.0 . . ?
C37 C38 H38A 120.0 . . ?
C37 C38 H38B 120.0 . . ?
H29A C29 H29B 120.0 . . ?
C28 C29 H29A 120.0 . . ?
C28 C29 H29B 120.0 . . ?
C9 N6 Fe1 135.5(4) . . ?
C9 N6 N7 107.7(4) . . ?
N7 N6 Fe1 116.9(3) . . ?
C4 N4 Fe1 135.7(4) . . ?
C4 N4 N5 107.0(4) . . ?
N5 N4 Fe1 117.3(3) . . ?
C3 N3 Co1 169.1(4) . 2_666 ?
C34 N16 Co1 127.3(3) . . ?
C34 N16 C35 106.2(4) . . ?
C35 N16 Co1 125.9(4) . . ?
C1 N1 Co1 167.1(4) . . ?
C23 N12 Co1 126.4(4) . . ?
C23 N12 C24 105.6(5) . . ?
C24 N12 Co1 126.9(4) . . ?
C21 N10 Co1 126.0(3) . . ?
C21 N10 C19 107.7(5) . . ?
C19 N10 Co1 125.4(4) . . ?
C32 N14 Co1 124.2(3) . . ?
C32 N14 C30 106.9(4) . . ?
C30 N14 Co1 126.9(4) . . ?
C21 N11 C26 130.0(6) . . ?
C21 N11 C20 105.8(5) . . ?
C20 N11 C26 124.2(5) . . ?
C23 N13 C28 127.9(6) . . ?
C25 N13 C23 106.8(5) . . ?
C25 N13 C28 124.8(6) . . ?
C34 N17 C39 127.9(5) . . ?
C36 N17 C34 107.6(4) . . ?
C36 N17 C39 124.4(5) . . ?
C32 N15 C37 127.5(5) . . ?
C31 N15 C32 106.1(5) . . ?
C31 N15 C37 126.0(5) . . ?
N8 N9 B1 117.9(4) . . ?
C16 N9 N8 109.1(4) . . ?
C16 N9 B1 133.0(5) . . ?
N16 C34 N17 109.8(4) . . ?
N16 C34 C33 125.1(4) . . ?
N17 C34 C33 125.0(5) . . ?
N12 C23 N13 110.7(5) . . ?
N12 C23 C22 125.2(5) . . ?
N13 C23 C22 124.1(6) . . ?
N14 C32 N15 109.3(4) . . ?
N14 C32 C33 127.2(5) . . ?
N15 C32 C33 123.5(5) . . ?
O1 C33 C34 120.6(5) . . ?
O1 C33 C32 120.8(5) . . ?
C32 C33 C34 118.5(5) . . ?
N12 C24 H24 125.0 . . ?
C25 C24 N12 110.1(5) . . ?
C25 C24 H24 125.0 . . ?
N14 C30 H30 125.2 . . ?
C31 C30 N14 109.6(5) . . ?
C31 C30 H30 125.2 . . ?
N10 C21 N11 110.5(5) . . ?
N10 C21 C22 125.9(5) . . ?
N11 C21 C22 123.6(5) . . ?
N6 C9 C12 124.5(5) . . ?
N6 C9 C10 108.0(5) . . ?
C10 C9 C12 127.5(5) . . ?
N6 N7 B1 118.7(4) . . ?
C11 N7 N6 108.9(4) . . ?
C11 N7 B1 132.4(5) . . ?
N3 C3 Fe1 177.3(4) . . ?
C9 C12 H12A 109.5 . . ?
C9 C12 H12B 109.5 . . ?
C9 C12 H12C 109.5 . . ?
H12A C12 H12B 109.5 . . ?
H12A C12 H12C 109.5 . . ?
H12B C12 H12C 109.5 . . ?
N2 C2 Fe1 178.3(5) . . ?
N4 C4 C5 106.9(5) . . ?
N4 C4 C7 124.5(5) . . ?
C5 C4 C7 128.6(5) . . ?
N8 C14 C15 109.3(5) . . ?
N8 C14 C17 123.9(5) . . ?
C15 C14 C17 126.8(5) . . ?
N1 C1 Fe1 176.8(4) . . ?
N4 N5 B1 118.1(4) . . ?
C6 N5 N4 110.1(5) . . ?
C6 N5 B1 131.8(6) . . ?
N13 C25 H25 126.6 . . ?
C24 C25 N13 106.7(5) . . ?
C24 C25 H25 126.6 . . ?
N11 C26 H26 117.4 . . ?
C27 C26 N11 125.2(7) . . ?
C27 C26 H26 117.4 . . ?
C38 C37 N15 126.5(7) . . ?
C38 C37 H37 116.7 . . ?
N15 C37 H37 116.7 . . ?
C40 C39 N17 124.5(7) . . ?
C40 C39 H39 117.7 . . ?
N17 C39 H39 117.7 . . ?
C26 C27 H27A 120.0 . . ?
C26 C27 H27B 120.0 . . ?
H27A C27 H27B 120.0 . . ?
C29 C28 N13 123.8(8) . . ?
C29 C28 H28 118.1 . . ?
N13 C28 H28 118.1 . . ?
C14 C15 H15 126.0 . . ?
C16 C15 C14 107.9(6) . . ?
C16 C15 H15 126.0 . . ?
C4 C5 H5 125.6 . . ?
C6 C5 C4 108.8(6) . . ?
C6 C5 H5 125.6 . . ?
N5 C6 C5 107.2(6) . . ?
N5 C6 C8 124.3(7) . . ?
C5 C6 C8 128.5(7) . . ?
N9 B1 N7 111.0(5) . . ?
N9 B1 N5 107.8(5) . . ?
N9 B1 H1 110.0 . . ?
N7 B1 N5 108.0(5) . . ?
N7 B1 H1 110.0 . . ?
N5 B1 H1 110.0 . . ?
H13A C13 H13B 109.5 . . ?
H13A C13 H13C 109.5 . . ?
H13B C13 H13C 109.5 . . ?
C11 C13 H13A 109.5 . . ?
C11 C13 H13B 109.5 . . ?
C11 C13 H13C 109.5 . . ?
N7 C11 C13 122.3(6) . . ?
N7 C11 C10 107.6(5) . . ?
C10 C11 C13 130.1(6) . . ?
H18A C18 H18B 109.5 . . ?
H18A C18 H18C 109.5 . . ?
H18B C18 H18C 109.5 . . ?
C16 C18 H18A 109.5 . . ?
C16 C18 H18B 109.5 . . ?
C16 C18 H18C 109.5 . . ?
C6 C8 H8A 109.5 . . ?
C6 C8 H8B 109.5 . . ?
C6 C8 H8C 109.5 . . ?
H8A C8 H8B 109.5 . . ?
H8A C8 H8C 109.5 . . ?
H8B C8 H8C 109.5 . . ?
C14 C17 H17A 109.5 . . ?
C14 C17 H17B 109.5 . . ?
C14 C17 H17C 109.5 . . ?
H17A C17 H17B 109.5 . . ?
H17A C17 H17C 109.5 . . ?
H17B C17 H17C 109.5 . . ?
N10 C19 H19 125.7 . . ?
N10 C19 C20 108.7(5) . . ?
C20 C19 H19 125.7 . . ?
N16 C35 H35 125.4 . . ?
C36 C35 N16 109.2(5) . . ?
C36 C35 H35 125.4 . . ?
N15 C31 H31 126.0 . . ?
C30 C31 N15 108.0(5) . . ?
C30 C31 H31 126.0 . . ?
N11 C20 H20 126.4 . . ?
C19 C20 N11 107.3(5) . . ?
C19 C20 H20 126.4 . . ?
N17 C36 C35 107.2(5) . . ?
N17 C36 H36 126.4 . . ?
C35 C36 H36 126.4 . . ?
C4 C7 H7A 109.5 . . ?
C4 C7 H7B 109.5 . . ?
C4 C7 H7C 109.5 . . ?
H7A C7 H7B 109.5 . . ?
H7A C7 H7C 109.5 . . ?
H7B C7 H7C 109.5 . . ?
N9 C16 C18 121.4(6) . . ?
C15 C16 N9 107.5(5) . . ?
C15 C16 C18 131.1(6) . . ?
C9 C10 H10 126.1 . . ?
C11 C10 C9 107.8(5) . . ?
C11 C10 H10 126.1 . . ?
O2 C22 C23 120.5(6) . . ?
O2 C22 C21 120.6(6) . . ?
C23 C22 C21 118.9(5) . . ?
C42 N18 C43 91.4(15) . . ?
C41 N18 C43 88.1(15) . . ?
C41 N18 C42 130.1(16) . . ?
O3 C43 N18 131.7(15) . . ?
O3 C43 H43 114.1 . . ?
N18 C43 H43 114.1 . . ?
N18 C42 H42A 109.5 . . ?
N18 C42 H42B 109.5 . . ?
N18 C42 H42C 109.5 . . ?
H42A C42 H42B 109.5 . . ?
H42A C42 H42C 109.5 . . ?
H42B C42 H42C 109.5 . . ?
N18 C41 H41A 109.5 . . ?
N18 C41 H41B 109.5 . . ?
N18 C41 H41C 109.5 . . ?
H41A C41 H41B 109.5 . . ?
H41A C41 H41C 109.5 . . ?
H41B C41 H41C 109.5 . . ?
F1 B2 F4 109(4) . . ?
F1 B2 F2 158(6) . . ?
F1 B2 F3 90(4) . . ?
F4 B2 F3 96(3) . . ?
F2 B2 F4 92(3) . . ?
F2 B2 F3 91(3) . . ?

loop_
_geom_bond_atom_site_label_1
_geom_bond_atom_site_label_2
_geom_bond_distance
_geom_bond_site_symmetry_2
_geom_bond_publ_flag
Co1 N3 2.077(4) 2_666 ?
Co1 N16 2.113(4) . ?
Co1 N1 2.092(4) . ?
Co1 N12 2.143(4) . ?
Co1 N10 2.121(4) . ?
Co1 N14 2.153(4) . ?
Fe1 N8 2.009(4) . ?
Fe1 N6 1.978(4) . ?
Fe1 N4 2.003(4) . ?
Fe1 C3 1.920(5) . ?
Fe1 C2 1.934(5) . ?
Fe1 C1 1.902(5) . ?
N8 N9 1.365(5) . ?
N8 C14 1.346(6) . ?
O1 C33 1.204(6) . ?
O2 C22 1.219(6) . ?
N2 C2 1.141(5) . ?
C40 H40A 0.9300 . ?
C40 H40B 0.9300 . ?
C40 C39 1.265(7) . ?
F1 B2 0.73(5) . ?
C38 H38A 0.9300 . ?
C38 H38B 0.9300 . ?
C38 C37 1.268(9) . ?
C29 H29A 0.9300 . ?
C29 H29B 0.9300 . ?
C29 C28 1.264(9) . ?
N6 C9 1.346(6) . ?
N6 N7 1.377(5) . ?
N4 C4 1.355(6) . ?
N4 N5 1.359(5) . ?
N3 C3 1.150(5) . ?
N16 C34 1.325(6) . ?
N16 C35 1.358(6) . ?
N1 C1 1.151(5) . ?
N12 C23 1.315(6) . ?
N12 C24 1.363(6) . ?
N10 C21 1.315(6) . ?
N10 C19 1.347(6) . ?
N14 C32 1.326(6) . ?
N14 C30 1.380(6) . ?
N11 C21 1.365(6) . ?
N11 C26 1.391(7) . ?
N11 C20 1.373(7) . ?
N13 C23 1.367(6) . ?
N13 C25 1.350(7) . ?
N13 C28 1.404(8) . ?
N17 C34 1.354(6) . ?
N17 C39 1.425(7) . ?
N17 C36 1.339(7) . ?
N15 C32 1.395(6) . ?
N15 C37 1.420(8) . ?
N15 C31 1.373(6) . ?
N9 B1 1.505(7) . ?
N9 C16 1.349(6) . ?
C34 C33 1.457(7) . ?
C23 C22 1.450(8) . ?
C32 C33 1.444(7) . ?
C24 H24 0.9300 . ?
C24 C25 1.349(7) . ?
C30 H30 0.9300 . ?
C30 C31 1.332(7) . ?
C21 C22 1.473(7) . ?
C9 C12 1.483(6) . ?
C9 C10 1.376(7) . ?
N7 B1 1.520(8) . ?
N7 C11 1.343(6) . ?
C12 H12A 0.9600 . ?
C12 H12B 0.9600 . ?
C12 H12C 0.9600 . ?
C4 C5 1.384(7) . ?
C4 C7 1.493(7) . ?
C14 C15 1.352(7) . ?
C14 C17 1.503(7) . ?
N5 C6 1.339(7) . ?
N5 B1 1.540(8) . ?
C25 H25 0.9300 . ?
C26 H26 0.9300 . ?
C26 C27 1.290(8) . ?
C37 H37 0.9300 . ?
C39 H39 0.9300 . ?
C27 H27A 0.9300 . ?
C27 H27B 0.9300 . ?
F4 B2 1.46(4) . ?
C28 H28 0.9300 . ?
C15 H15 0.9300 . ?
C15 C16 1.345(8) . ?
C5 H5 0.9300 . ?
C5 C6 1.339(8) . ?
C6 C8 1.487(9) . ?
B1 H1 0.9800 . ?
C13 H13A 0.9600 . ?
C13 H13B 0.9600 . ?
C13 H13C 0.9600 . ?
C13 C11 1.493(8) . ?
C11 C10 1.372(8) . ?
C18 H18A 0.9600 . ?
C18 H18B 0.9600 . ?
C18 H18C 0.9600 . ?
C18 C16 1.502(8) . ?
C8 H8A 0.9600 . ?
C8 H8B 0.9600 . ?
C8 H8C 0.9600 . ?
C17 H17A 0.9600 . ?
C17 H17B 0.9600 . ?
C17 H17C 0.9600 . ?
C19 H19 0.9300 . ?
C19 C20 1.362(7) . ?
C35 H35 0.9300 . ?
C35 C36 1.350(7) . ?
C31 H31 0.9300 . ?
C20 H20 0.9300 . ?
C36 H36 0.9300 . ?
C7 H7A 0.9600 . ?
C7 H7B 0.9600 . ?
C7 H7C 0.9600 . ?
C10 H10 0.9300 . ?
F2 B2 1.27(3) . ?
F3 B2 1.63(4) . ?
O3 C43 1.42(2) . ?
N18 C43 1.77(3) . ?
N18 C42 1.537(17) . ?
N18 C41 1.209(13) . ?
C43 H43 0.9300 . ?
C42 H42A 0.9600 . ?
C42 H42B 0.9600 . ?
C42 H42C 0.9600 . ?
C41 H41A 0.9600 . ?
C41 H41B 0.9600 . ?
C41 H41C 0.9600 . ?

loop_
_geom_torsion_atom_site_label_1
_geom_torsion_atom_site_label_2
_geom_torsion_atom_site_label_3
_geom_torsion_atom_site_label_4
_geom_torsion
_geom_torsion_site_symmetry_1
_geom_torsion_site_symmetry_2
_geom_torsion_site_symmetry_3
_geom_torsion_site_symmetry_4
_geom_torsion_publ_flag
Co1 N16 C34 N17 170.4(3) . . . . ?
Co1 N16 C34 C33 -9.2(7) . . . . ?
Co1 N16 C35 C36 -171.1(4) . . . . ?
Co1 N12 C23 N13 -169.9(3) . . . . ?
Co1 N12 C23 C22 10.5(7) . . . . ?
Co1 N12 C24 C25 170.7(3) . . . . ?
Co1 N10 C21 N11 170.0(3) . . . . ?
Co1 N10 C21 C22 -12.0(7) . . . . ?
Co1 N10 C19 C20 -170.9(3) . . . . ?
Co1 N14 C32 N15 -165.6(3) . . . . ?
Co1 N14 C32 C33 15.0(7) . . . . ?
Co1 N14 C30 C31 165.3(3) . . . . ?
Fe1 N8 N9 B1 -0.9(5) . . . . ?
Fe1 N8 N9 C16 -179.0(3) . . . . ?
Fe1 N8 C14 C15 179.8(4) . . . . ?
Fe1 N8 C14 C17 1.3(7) . . . . ?
Fe1 N6 C9 C12 -0.2(7) . . . . ?
Fe1 N6 C9 C10 178.2(4) . . . . ?
Fe1 N6 N7 B1 2.2(6) . . . . ?
Fe1 N6 N7 C11 -179.2(4) . . . . ?
Fe1 N4 C4 C5 -179.9(4) . . . . ?
Fe1 N4 C4 C7 0.8(8) . . . . ?
Fe1 N4 N5 C6 179.8(4) . . . . ?
Fe1 N4 N5 B1 1.3(6) . . . . ?
N8 N9 B1 N7 -57.2(6) . . . . ?
N8 N9 B1 N5 60.9(6) . . . . ?
N8 N9 C16 C15 -1.5(6) . . . . ?
N8 N9 C16 C18 179.7(6) . . . . ?
N8 C14 C15 C16 -0.9(7) . . . . ?
N6 C9 C10 C11 1.8(7) . . . . ?
N6 N7 B1 N9 57.2(6) . . . . ?
N6 N7 B1 N5 -60.8(6) . . . . ?
N6 N7 C11 C13 179.6(6) . . . . ?
N6 N7 C11 C10 0.7(7) . . . . ?
N4 C4 C5 C6 1.5(7) . . . . ?
N4 N5 C6 C5 -0.2(7) . . . . ?
N4 N5 C6 C8 -180.0(7) . . . . ?
N4 N5 B1 N9 -61.6(6) . . . . ?
N4 N5 B1 N7 58.4(6) . . . . ?
N16 C34 C33 O1 158.1(5) . . . . ?
N16 C34 C33 C32 -24.5(8) . . . . ?
N16 C35 C36 N17 0.3(6) . . . . ?
N12 C23 C22 O2 -158.3(5) . . . . ?
N12 C23 C22 C21 23.8(8) . . . . ?
N12 C24 C25 N13 -2.2(6) . . . . ?
N10 C21 C22 O2 158.8(5) . . . . ?
N10 C21 C22 C23 -23.3(8) . . . . ?
N10 C19 C20 N11 1.5(6) . . . . ?
N14 C32 C33 O1 -161.7(5) . . . . ?
N14 C32 C33 C34 21.0(8) . . . . ?
N14 C30 C31 N15 -0.8(6) . . . . ?
N11 C21 C22 O2 -23.4(8) . . . . ?
N11 C21 C22 C23 154.5(5) . . . . ?
N13 C23 C22 O2 22.2(8) . . . . ?
N13 C23 C22 C21 -155.8(5) . . . . ?
N17 C34 C33 O1 -21.4(8) . . . . ?
N17 C34 C33 C32 155.9(5) . . . . ?
N15 C32 C33 O1 18.9(8) . . . . ?
N15 C32 C33 C34 -158.4(5) . . . . ?
N9 N8 C14 C15 0.0(5) . . . . ?
N9 N8 C14 C17 -178.6(4) . . . . ?
C34 N16 C35 C36 0.5(6) . . . . ?
C34 N17 C39 C40 172.2(6) . . . . ?
C34 N17 C36 C35 -0.9(6) . . . . ?
C23 N12 C24 C25 2.1(6) . . . . ?
C23 N13 C25 C24 1.4(6) . . . . ?
C23 N13 C28 C29 -172.2(8) . . . . ?
C32 N14 C30 C31 0.9(6) . . . . ?
C32 N15 C37 C38 -174.7(9) . . . . ?
C32 N15 C31 C30 0.3(6) . . . . ?
C24 N12 C23 N13 -1.2(5) . . . . ?
C24 N12 C23 C22 179.2(5) . . . . ?
C30 N14 C32 N15 -0.7(5) . . . . ?
C30 N14 C32 C33 179.9(5) . . . . ?
C21 N10 C19 C20 -1.1(6) . . . . ?
C21 N11 C26 C27 165.7(6) . . . . ?
C21 N11 C20 C19 -1.3(6) . . . . ?
C9 N6 N7 B1 -178.2(4) . . . . ?
C9 N6 N7 C11 0.5(6) . . . . ?
N7 N6 C9 C12 -179.8(4) . . . . ?
N7 N6 C9 C10 -1.4(5) . . . . ?
N7 C11 C10 C9 -1.5(7) . . . . ?
C12 C9 C10 C11 -179.9(5) . . . . ?
C4 N4 N5 C6 1.1(6) . . . . ?
C4 N4 N5 B1 -177.4(5) . . . . ?
C4 C5 C6 N5 -0.8(8) . . . . ?
C4 C5 C6 C8 179.0(7) . . . . ?
C14 N8 N9 B1 179.0(4) . . . . ?
C14 N8 N9 C16 0.9(5) . . . . ?
C14 C15 C16 N9 1.5(7) . . . . ?
C14 C15 C16 C18 -179.9(7) . . . . ?
N5 N4 C4 C5 -1.6(6) . . . . ?
N5 N4 C4 C7 179.2(5) . . . . ?
C25 N13 C23 N12 -0.1(6) . . . . ?
C25 N13 C23 C22 179.5(5) . . . . ?
C25 N13 C28 C29 15.9(13) . . . . ?
C26 N11 C21 N10 -179.5(5) . . . . ?
C26 N11 C21 C22 2.5(8) . . . . ?
C26 N11 C20 C19 178.8(5) . . . . ?
C37 N15 C32 N14 -173.5(6) . . . . ?
C37 N15 C32 C33 6.0(9) . . . . ?
C37 N15 C31 C30 174.2(6) . . . . ?
C39 N17 C34 N16 176.4(5) . . . . ?
C39 N17 C34 C33 -4.0(9) . . . . ?
C39 N17 C36 C35 -176.3(5) . . . . ?
C28 N13 C23 N12 -173.1(6) . . . . ?
C28 N13 C23 C22 6.5(9) . . . . ?
C28 N13 C25 C24 174.7(6) . . . . ?
C6 N5 B1 N9 120.3(6) . . . . ?
C6 N5 B1 N7 -119.7(6) . . . . ?
B1 N9 C16 C15 -179.1(6) . . . . ?
B1 N9 C16 C18 2.1(10) . . . . ?
B1 N7 C11 C13 -2.0(11) . . . . ?
B1 N7 C11 C10 179.0(6) . . . . ?
B1 N5 C6 C5 178.1(6) . . . . ?
B1 N5 C6 C8 -1.8(11) . . . . ?
C13 C11 C10 C9 179.6(7) . . . . ?
C11 N7 B1 N9 -121.1(6) . . . . ?
C11 N7 B1 N5 121.0(6) . . . . ?
C17 C14 C15 C16 177.6(5) . . . . ?
C19 N10 C21 N11 0.3(6) . . . . ?
C19 N10 C21 C22 178.3(5) . . . . ?
C35 N16 C34 N17 -1.0(6) . . . . ?
C35 N16 C34 C33 179.4(5) . . . . ?
C31 N15 C32 N14 0.2(6) . . . . ?
C31 N15 C32 C33 179.7(5) . . . . ?
C31 N15 C37 C38 12.7(13) . . . . ?
C20 N11 C21 N10 0.6(6) . . . . ?
C20 N11 C21 C22 -177.5(5) . . . . ?
C20 N11 C26 C27 -14.4(10) . . . . ?
C36 N17 C34 N16 1.2(6) . . . . ?
C36 N17 C34 C33 -179.2(5) . . . . ?
C36 N17 C39 C40 -13.3(10) . . . . ?
C7 C4 C5 C6 -179.3(6) . . . . ?
C16 N9 B1 N7 120.2(6) . . . . ?
C16 N9 B1 N5 -121.6(6) . . . . ?
C42 N18 C43 O3 42(2) . . . . ?
C41 N18 C43 O3 172.5(17) . . . . ?

loop_
_smtbx_masks_void_nr
_smtbx_masks_void_average_x
_smtbx_masks_void_average_y
_smtbx_masks_void_average_z
_smtbx_masks_void_volume
_smtbx_masks_void_count_electrons
_smtbx_masks_void_content
1 0.000 0.000 0.000 666.4 156.2 '4 DMF'
